data_8106458
loop_
_publ_author_name
'B\"ulb\"ul, Hakan'
'K\"oysal, Yavuz'
'Macit, Mustafa'
'Yaman, Rukiye'
'Dege, Necmi'

_publ_section_title
;
 Crystal structure of (E)-3-((naphthalen-1-ylimino)methyl)-4-nitrophenol,
 C17H12N2O3
;
_journal_issue 1
_journal_name_full 'Zeitschrift f\"ur Kristallographie - New Crystal Structures'
_journal_page_first 135
_journal_page_last 136
_journal_paper_doi 10.1515/ncrs-2016-0191
_journal_volume 232
_journal_year 2017
_chemical_formula_moiety 'C17 H12 N2 O3'
_chemical_formula_sum 'C17 H12 N2 O3'
_chemical_formula_weight 292.29
_space_group_IT_number 14
_space_group_name_Hall '-P 2ybc'
_space_group_name_H-M_alt 'P 1 21/c 1'
_symmetry_cell_setting monoclinic
_symmetry_space_group_name_Hall '-P 2ybc'
_symmetry_space_group_name_H-M 'P 1 21/c 1'
_atom_sites_solution_hydrogens geom
_atom_sites_solution_primary direct
_atom_sites_solution_secondary difmap
_cell_angle_alpha 90.00
_cell_angle_beta 108.200(6)
_cell_angle_gamma 90.00
_cell_formula_units_Z 4
_cell_length_a 7.2641(5)
_cell_length_b 12.3968(6)
_cell_length_c 16.1786(13)
_cell_measurement_reflns_used 8239
_cell_measurement_temperature 293(2)
_cell_measurement_theta_max 27.99
_cell_measurement_theta_min 1.64
_cell_volume 1384.02(17)
_computing_cell_refinement X-AREA
_computing_data_collection 'X-AREA [10]'
_computing_data_reduction 'X-RED32 [10]'
_computing_molecular_graphics 'ORTEP-3 for Windows [12]'
_computing_publication_material 'WinGX [13]'
_computing_structure_refinement 'SHELXL-97 [11]'
_computing_structure_solution 'SHELXS97 [11]'
_diffrn_ambient_temperature 293(2)
_diffrn_detector_area_resol_mean 6.67
_diffrn_measured_fraction_theta_full 0.991
_diffrn_measured_fraction_theta_max 0.991
_diffrn_measurement_device_type 'STOE IPDS 2'
_diffrn_measurement_method 'w scan'
_diffrn_radiation_monochromator graphite
_diffrn_radiation_source 'fine-focus sealed tube'
_diffrn_radiation_type MoK\a
_diffrn_radiation_wavelength 0.71073
_diffrn_reflns_av_R_equivalents 0.1428
_diffrn_reflns_av_sigmaI/netI 0.1384
_diffrn_reflns_limit_h_max 9
_diffrn_reflns_limit_h_min -9
_diffrn_reflns_limit_k_max 16
_diffrn_reflns_limit_k_min -16
_diffrn_reflns_limit_l_max 20
_diffrn_reflns_limit_l_min -16
_diffrn_reflns_number 8884
_diffrn_reflns_theta_full 27.55
_diffrn_reflns_theta_max 27.55
_diffrn_reflns_theta_min 2.11
_diffrn_standards_decay_% 'not measured'
_exptl_absorpt_coefficient_mu 0.098
_exptl_absorpt_correction_T_max 0.9959
_exptl_absorpt_correction_T_min 0.9679
_exptl_absorpt_correction_type integration
_exptl_absorpt_process_details 'STOE X-RED [10]'
_exptl_crystal_colour orange
_exptl_crystal_density_diffrn 1.403
_exptl_crystal_density_method 'not measured'
_exptl_crystal_description plate
_exptl_crystal_F_000 608
_exptl_crystal_size_max 0.600
_exptl_crystal_size_mid 0.270
_exptl_crystal_size_min 0.030
_refine_diff_density_max 0.419
_refine_diff_density_min -0.415
_refine_diff_density_rms 0.158
_refine_ls_extinction_method none
_refine_ls_goodness_of_fit_ref 1.034
_refine_ls_hydrogen_treatment constr
_refine_ls_matrix_type full
_refine_ls_number_parameters 199
_refine_ls_number_reflns 3177
_refine_ls_number_restraints 0
_refine_ls_restrained_S_all 1.034
_refine_ls_R_factor_all 0.1635
_refine_ls_R_factor_gt 0.0905
_refine_ls_shift/su_max 0.000
_refine_ls_shift/su_mean 0.000
_refine_ls_structure_factor_coef Fsqd
_refine_ls_weighting_details 'calc w=1/[\s^2^(Fo^2^)+(0.0818P)^2^+0.0000P] where P=(Fo^2^+2Fc^2^)/3'
_refine_ls_weighting_scheme calc
_refine_ls_wR_factor_gt 0.1587
_refine_ls_wR_factor_ref 0.1928
_reflns_number_gt 1601
_reflns_number_total 3177
_reflns_threshold_expression >2sigma(I)
_cod_data_source_file suppl_ncrs-2016-0191_suppl.cif
_cod_data_source_block necmi150
_cod_original_cell_volume 1384.02(16)
_cod_original_sg_symbol_H-M P21/c
_cod_database_code 8106458

loop_
_symmetry_equiv_pos_as_xyz
'x, y, z'
'-x, y+1/2, -z+1/2'
'-x, -y, -z'
'x, -y-1/2, z-1/2'

loop_
_atom_site_label
_atom_site_type_symbol
_atom_site_fract_x
_atom_site_fract_y
_atom_site_fract_z
_atom_site_U_iso_or_equiv
_atom_site_adp_type
_atom_site_occupancy
_atom_site_symmetry_multiplicity
_atom_site_calc_flag
_atom_site_refinement_flags
_atom_site_disorder_assembly
_atom_site_disorder_group
C1 C 0.8113(4) 0.3274(2) 0.57499(17) 0.0462(7) Uani 1 1 d . . .
C2 C 0.8423(4) 0.2748(2) 0.65536(18) 0.0509(7) Uani 1 1 d . . .
C3 C 0.8641(5) 0.1639(2) 0.6624(2) 0.0587(8) Uani 1 1 d . . .
H3 H 0.8846 0.1307 0.7161 0.070 Uiso 1 1 calc R . .
C4 C 0.8556(5) 0.1028(2) 0.5910(2) 0.0611(8) Uani 1 1 d . . .
H4 H 0.8695 0.0283 0.5960 0.073 Uiso 1 1 calc R . .
C5 C 0.8261(5) 0.1523(2) 0.51121(19) 0.0533(7) Uani 1 1 d . . .
C6 C 0.8030(4) 0.2627(2) 0.50383(19) 0.0516(7) Uani 1 1 d . . .
H6 H 0.7812 0.2947 0.4496 0.062 Uiso 1 1 calc R . .
C7 C 0.7847(6) 0.4444(2) 0.5587(2) 0.0713(10) Uani 1 1 d . . .
H7 H 0.7929 0.4883 0.6064 0.086 Uiso 1 1 calc R . .
C8 C 0.7328(5) 0.5982(2) 0.4770(2) 0.0560(7) Uani 1 1 d . . .
C9 C 0.6874(4) 0.6331(2) 0.3892(2) 0.0505(7) Uani 1 1 d . . .
C10 C 0.6638(5) 0.5607(3) 0.3195(2) 0.0645(9) Uani 1 1 d . . .
H10 H 0.6797 0.4871 0.3305 0.077 Uiso 1 1 calc R . .
C11 C 0.6181(6) 0.5975(3) 0.2363(2) 0.0784(10) Uani 1 1 d . . .
H11 H 0.6015 0.5489 0.1908 0.094 Uiso 1 1 calc R . .
C12 C 0.5959(6) 0.7083(3) 0.2186(3) 0.0858(12) Uani 1 1 d . . .
H12 H 0.5636 0.7326 0.1615 0.103 Uiso 1 1 calc R . .
C13 C 0.6210(5) 0.7801(3) 0.2842(3) 0.0789(11) Uani 1 1 d . . .
H13 H 0.6085 0.8534 0.2716 0.095 Uiso 1 1 calc R . .
C14 C 0.6659(5) 0.7457(2) 0.3714(2) 0.0595(8) Uani 1 1 d . . .
C15 C 0.6900(5) 0.8186(2) 0.4408(3) 0.0697(9) Uani 1 1 d . . .
H15 H 0.6761 0.8922 0.4294 0.084 Uiso 1 1 calc R . .
C16 C 0.7331(6) 0.7832(2) 0.5236(3) 0.0745(10) Uani 1 1 d . . .
H16 H 0.7481 0.8325 0.5686 0.089 Uiso 1 1 calc R . .
C17 C 0.7554(6) 0.6727(2) 0.5422(2) 0.0715(10) Uani 1 1 d . . .
H17 H 0.7860 0.6495 0.5995 0.086 Uiso 1 1 calc R . .
N1 N 0.8553(4) 0.3349(2) 0.73374(17) 0.0608(7) Uani 1 1 d . . .
N2 N 0.7547(5) 0.48626(19) 0.49209(18) 0.0784(10) Uani 1 1 d . . .
O1 O 0.8209(4) 0.08877(15) 0.44248(14) 0.0751(7) Uani 1 1 d . . .
H1 H 0.8025 0.1262 0.3989 0.113 Uiso 1 1 calc R . .
O2 O 0.8685(4) 0.2842(2) 0.80081(15) 0.0903(9) Uani 1 1 d . . .
O3 O 0.8545(5) 0.4327(2) 0.73294(17) 0.0969(9) Uani 1 1 d . . .

loop_
_atom_site_aniso_label
_atom_site_aniso_U_11
_atom_site_aniso_U_22
_atom_site_aniso_U_33
_atom_site_aniso_U_23
_atom_site_aniso_U_13
_atom_site_aniso_U_12
C1 0.0505(17) 0.0432(13) 0.0431(15) 0.0008(11) 0.0120(12) -0.0007(12)
C2 0.0577(18) 0.0511(15) 0.0446(15) -0.0009(12) 0.0170(13) 0.0016(13)
C3 0.074(2) 0.0559(17) 0.0469(17) 0.0132(13) 0.0204(15) 0.0048(15)
C4 0.087(2) 0.0408(14) 0.0594(19) 0.0067(13) 0.0285(17) 0.0040(15)
C5 0.070(2) 0.0417(14) 0.0507(17) 0.0002(12) 0.0216(15) -0.0010(13)
C6 0.067(2) 0.0452(14) 0.0424(15) 0.0045(11) 0.0175(14) 0.0018(13)
C7 0.114(3) 0.0460(16) 0.0498(19) -0.0072(14) 0.0191(18) 0.0077(17)
C8 0.073(2) 0.0413(14) 0.0558(18) -0.0008(13) 0.0231(15) -0.0017(13)
C9 0.0488(17) 0.0480(14) 0.0558(18) 0.0036(12) 0.0178(14) -0.0040(12)
C10 0.074(2) 0.0580(17) 0.058(2) 0.0039(14) 0.0160(17) -0.0011(16)
C11 0.088(3) 0.086(2) 0.060(2) 0.0015(18) 0.0209(19) -0.001(2)
C12 0.090(3) 0.096(3) 0.067(2) 0.027(2) 0.018(2) 0.002(2)
C13 0.078(3) 0.067(2) 0.089(3) 0.029(2) 0.023(2) 0.0101(18)
C14 0.0591(19) 0.0501(15) 0.071(2) 0.0110(14) 0.0224(16) 0.0003(14)
C15 0.078(2) 0.0419(14) 0.093(3) 0.0064(16) 0.033(2) 0.0012(15)
C16 0.099(3) 0.0465(16) 0.083(3) -0.0094(16) 0.036(2) -0.0026(17)
C17 0.113(3) 0.0458(15) 0.060(2) -0.0004(14) 0.0341(19) -0.0051(17)
N1 0.0706(18) 0.0652(16) 0.0485(15) -0.0041(12) 0.0214(13) 0.0015(13)
N2 0.146(3) 0.0407(13) 0.0485(17) 0.0042(11) 0.0312(17) 0.0023(15)
O1 0.129(2) 0.0456(11) 0.0520(13) -0.0045(9) 0.0304(13) 0.0032(12)
O2 0.137(2) 0.0929(17) 0.0444(13) 0.0045(13) 0.0324(14) 0.0132(17)
O3 0.160(3) 0.0653(15) 0.0747(19) -0.0183(13) 0.0493(18) -0.0114(16)

loop_
_atom_type_symbol
_atom_type_description
_atom_type_scat_dispersion_real
_atom_type_scat_dispersion_imag
_atom_type_scat_source
C C 0.0033 0.0016 'International Tables Vol C Tables 4.2.6.8 and 6.1.1.4'
H H 0.0000 0.0000 'International Tables Vol C Tables 4.2.6.8 and 6.1.1.4'
N N 0.0061 0.0033 'International Tables Vol C Tables 4.2.6.8 and 6.1.1.4'
O O 0.0106 0.0060 'International Tables Vol C Tables 4.2.6.8 and 6.1.1.4'

loop_
_geom_angle_atom_site_label_1
_geom_angle_atom_site_label_2
_geom_angle_atom_site_label_3
_geom_angle
_geom_angle_site_symmetry_1
_geom_angle_site_symmetry_3
C6 C1 C2 116.8(2) . .
C6 C1 C7 116.8(3) . .
C2 C1 C7 126.5(3) . .
C3 C2 C1 121.1(3) . .
C3 C2 N1 117.6(3) . .
C1 C2 N1 121.2(2) . .
C4 C3 C2 120.5(3) . .
C4 C3 H3 119.8 . .
C2 C3 H3 119.8 . .
C3 C4 C5 119.7(3) . .
C3 C4 H4 120.1 . .
C5 C4 H4 120.1 . .
O1 C5 C6 122.3(3) . .
O1 C5 C4 117.7(2) . .
C6 C5 C4 120.0(3) . .
C5 C6 C1 121.9(3) . .
C5 C6 H6 119.0 . .
C1 C6 H6 119.0 . .
N2 C7 C1 125.8(3) . .
N2 C7 H7 117.1 . .
C1 C7 H7 117.1 . .
C17 C8 N2 123.3(3) . .
C17 C8 C9 119.8(3) . .
N2 C8 C9 116.8(3) . .
C10 C9 C8 122.6(3) . .
C10 C9 C14 119.0(3) . .
C8 C9 C14 118.5(3) . .
C11 C10 C9 120.6(3) . .
C11 C10 H10 119.7 . .
C9 C10 H10 119.7 . .
C10 C11 C12 120.5(4) . .
C10 C11 H11 119.8 . .
C12 C11 H11 119.8 . .
C13 C12 C11 120.4(3) . .
C13 C12 H12 119.8 . .
C11 C12 H12 119.8 . .
C12 C13 C14 121.2(3) . .
C12 C13 H13 119.4 . .
C14 C13 H13 119.4 . .
C15 C14 C13 122.3(3) . .
C15 C14 C9 119.3(3) . .
C13 C14 C9 118.4(3) . .
C16 C15 C14 120.9(3) . .
C16 C15 H15 119.5 . .
C14 C15 H15 119.5 . .
C15 C16 C17 120.4(3) . .
C15 C16 H16 119.8 . .
C17 C16 H16 119.8 . .
C8 C17 C16 121.0(3) . .
C8 C17 H17 119.5 . .
C16 C17 H17 119.5 . .
O3 N1 O2 121.2(3) . .
O3 N1 C2 120.4(3) . .
O2 N1 C2 118.4(3) . .
C7 N2 C8 125.6(3) . .
C5 O1 H1 109.5 . .

loop_
_geom_bond_atom_site_label_1
_geom_bond_atom_site_label_2
_geom_bond_distance
_geom_bond_site_symmetry_2
C1 C6 1.389(4) .
C1 C2 1.408(4) .
C1 C7 1.476(4) .
C2 C3 1.385(4) .
C2 N1 1.448(4) .
C3 C4 1.367(4) .
C3 H3 0.9300 .
C4 C5 1.384(4) .
C4 H4 0.9300 .
C5 O1 1.353(3) .
C5 C6 1.380(4) .
C6 H6 0.9300 .
C7 N2 1.154(4) .
C7 H7 0.9300 .
C8 C17 1.372(4) .
C8 N2 1.410(4) .
C8 C9 1.421(4) .
C9 C10 1.410(4) .
C9 C14 1.423(4) .
C10 C11 1.361(5) .
C10 H10 0.9300 .
C11 C12 1.401(5) .
C11 H11 0.9300 .
C12 C13 1.353(5) .
C12 H12 0.9300 .
C13 C14 1.411(5) .
C13 H13 0.9300 .
C14 C15 1.410(5) .
C15 C16 1.350(5) .
C15 H15 0.9300 .
C16 C17 1.401(4) .
C16 H16 0.9300 .
C17 H17 0.9300 .
N1 O3 1.212(3) .
N1 O2 1.231(3) .
O1 H1 0.8200 .

loop_
_geom_hbond_atom_site_label_D
_geom_hbond_atom_site_label_H
_geom_hbond_atom_site_label_A
_geom_hbond_distance_DH
_geom_hbond_distance_HA
_geom_hbond_distance_DA
_geom_hbond_angle_DHA
_geom_hbond_site_symmetry_A
O1 H1 O2 0.82 2.11 2.889(3) 158.5 4_565
C7 H7 O3 0.93 2.07 2.708(4) 124.2 .
C10 H10 N2 0.93 2.50 2.816(4) 100.2 .

loop_
_geom_torsion_atom_site_label_1
_geom_torsion_atom_site_label_2
_geom_torsion_atom_site_label_3
_geom_torsion_atom_site_label_4
_geom_torsion
_geom_torsion_site_symmetry_1
_geom_torsion_site_symmetry_2
_geom_torsion_site_symmetry_3
_geom_torsion_site_symmetry_4
C6 C1 C2 C3 0.2(4) . . . .
C7 C1 C2 C3 179.6(3) . . . .
C6 C1 C2 N1 179.4(3) . . . .
C7 C1 C2 N1 -1.3(5) . . . .
C1 C2 C3 C4 -0.1(5) . . . .
N1 C2 C3 C4 -179.2(3) . . . .
C2 C3 C4 C5 0.4(5) . . . .
C3 C4 C5 O1 179.3(3) . . . .
C3 C4 C5 C6 -0.8(5) . . . .
O1 C5 C6 C1 -179.1(3) . . . .
C4 C5 C6 C1 1.0(5) . . . .
C2 C1 C6 C5 -0.7(4) . . . .
C7 C1 C6 C5 179.9(3) . . . .
C6 C1 C7 N2 1.4(6) . . . .
C2 C1 C7 N2 -178.0(4) . . . .
C17 C8 C9 C10 179.5(3) . . . .
N2 C8 C9 C10 0.3(5) . . . .
C17 C8 C9 C14 -0.2(5) . . . .
N2 C8 C9 C14 -179.5(3) . . . .
C8 C9 C10 C11 179.2(3) . . . .
C14 C9 C10 C11 -1.0(5) . . . .
C9 C10 C11 C12 0.7(6) . . . .
C10 C11 C12 C13 0.5(6) . . . .
C11 C12 C13 C14 -1.4(6) . . . .
C12 C13 C14 C15 -179.1(4) . . . .
C12 C13 C14 C9 1.0(5) . . . .
C10 C9 C14 C15 -179.7(3) . . . .
C8 C9 C14 C15 0.0(4) . . . .
C10 C9 C14 C13 0.2(5) . . . .
C8 C9 C14 C13 179.9(3) . . . .
C13 C14 C15 C16 -179.9(3) . . . .
C9 C14 C15 C16 0.0(5) . . . .
C14 C15 C16 C17 0.2(6) . . . .
N2 C8 C17 C16 179.6(3) . . . .
C9 C8 C17 C16 0.4(6) . . . .
C15 C16 C17 C8 -0.4(6) . . . .
C3 C2 N1 O3 173.5(3) . . . .
C1 C2 N1 O3 -5.7(5) . . . .
C3 C2 N1 O2 -6.0(4) . . . .
C1 C2 N1 O2 174.8(3) . . . .
C1 C7 N2 C8 -178.8(3) . . . .
C17 C8 N2 C7 3.7(6) . . . .
C9 C8 N2 C7 -177.1(4) . . . .
